data_4321937
loop_
_publ_author_name
'Michael C. Janzen'
'Hilary A. Jenkins'
'Louis M. Rendina'
'Jagadese J. Vittal'
'Richard J. Puddephatt'

_publ_section_title
;
 Synthesis of Metallacycles by Oxidative Addition of Sn-S, Sn-Se, Sn-Te,
 and Ge-Te Containing Precursors to Platinum(II)
;
_journal_name_full 'Inorganic Chemistry'
_journal_page_first 2123
_journal_page_last 2130
_journal_paper_doi 10.1021/ic980862p
_journal_volume 38
_journal_year 1999
_chemical_formula_moiety '[Pt(bipy-Bu^t^)Me~2~(Se~2~(SnMe~2~)~2~] Me~2~CO'
_chemical_formula_sum 'C27 H48 N2 O Pt Se2 Sn2'
_chemical_formula_weight 1007.06
_chemical_name_systematic
; 
 ? 
;
_space_group_IT_number 14
_symmetry_cell_setting monoclinic
_symmetry_space_group_name_Hall '-P 2yn'
_symmetry_space_group_name_H-M 'P 1 21/n 1'
_atom_sites_solution_hydrogens geom
_atom_sites_solution_primary direct
_atom_sites_solution_secondary difmap
_audit_creation_method SHELXL
_cell_angle_alpha 90.00
_cell_angle_beta 103.78
_cell_angle_gamma 90.00
_cell_formula_units_Z 4
_cell_length_a 14.5740(10)
_cell_length_b 13.3120(10)
_cell_length_c 19.142(2)
_cell_measurement_reflns_used 47
_cell_measurement_temperature 293(2)
_cell_measurement_theta_max 13.50
_cell_measurement_theta_min 12.37
_cell_volume 3606.8(5)
_computing_cell_refinement 'XSCANS Ver. 2.1 (Siemens, 1994)'
_computing_data_collection 'XSCANS Ver. 2.1 (Siemens, 1994)'
_computing_data_reduction 'XSCANS Ver. 2.1 (Siemens, 1994)'
_computing_molecular_graphics 'SHELXTL Ver. 5.0 (Siemens, 1994)'
_computing_publication_material 'SHELXTL Ver. 5.0 (Siemens, 1994)'
_computing_structure_refinement 'SHELXTL Ver. 5.0 (Siemens, 1994)'
_computing_structure_solution 'SHELXTL Ver. 5.0 (Siemens, 1994)'
_diffrn_ambient_temperature 293(2)
_diffrn_measurement_device 'Siemens P4'
_diffrn_measurement_method '\w-2\q scans'
_diffrn_radiation_monochromator graphite
_diffrn_radiation_source 'fine-focus sealed tube'
_diffrn_radiation_type MoK\a
_diffrn_radiation_wavelength 0.71073
_diffrn_reflns_av_R_equivalents 0.0264
_diffrn_reflns_av_sigmaI/netI 0.0615
_diffrn_reflns_limit_h_max 19
_diffrn_reflns_limit_h_min -1
_diffrn_reflns_limit_k_max 17
_diffrn_reflns_limit_k_min -1
_diffrn_reflns_limit_l_max 24
_diffrn_reflns_limit_l_min -25
_diffrn_reflns_number 10169
_diffrn_reflns_theta_max 28.50
_diffrn_reflns_theta_min 1.88
_diffrn_standards_decay_% 12.81
_diffrn_standards_interval_count 297
_diffrn_standards_number 3
_exptl_absorpt_coefficient_mu 7.281
_exptl_absorpt_correction_T_max 0.04710
_exptl_absorpt_correction_T_min 0.01868
_exptl_absorpt_correction_type 'empirical psi-scans (Siemens, 1994)'
_exptl_crystal_colour 'dark brownish red'
_exptl_crystal_density_diffrn 1.855
_exptl_crystal_density_method 'not measured'
_exptl_crystal_description 'big rock cut'
_exptl_crystal_F_000 1912
_exptl_crystal_size_max 0.60
_exptl_crystal_size_mid 0.40
_exptl_crystal_size_min 0.34
_refine_diff_density_max 0.769
_refine_diff_density_min -0.704
_refine_diff_density_rms 0.106
_refine_ls_extinction_coef 0.00028(2)
_refine_ls_extinction_expression Fc^*^=kFc[1+0.001xFc^2^\l^3^/sin(2\q)]^-1/4^
_refine_ls_extinction_method SHELXL
_refine_ls_goodness_of_fit_all 0.877
_refine_ls_goodness_of_fit_obs 1.022
_refine_ls_matrix_type full
_refine_ls_number_parameters 310
_refine_ls_number_reflns 9046
_refine_ls_number_restraints 87
_refine_ls_restrained_S_all 0.881
_refine_ls_restrained_S_obs 1.023
_refine_ls_R_factor_all 0.0642
_refine_ls_R_factor_obs 0.0324
_refine_ls_shift/esd_max 0.018
_refine_ls_shift/esd_mean 0.000
_refine_ls_structure_factor_coef Fsqd
_refine_ls_weighting_details 'w=1/[\s^2^(Fo^2^)+(0.0200P)^2^+0.0000P] where P=(Fo^2^+2Fc^2^)/3'
_refine_ls_weighting_scheme calc
_refine_ls_wR_factor_all 0.0708
_refine_ls_wR_factor_obs 0.0652
_reflns_number_observed 5770
_reflns_number_total 9047
_reflns_observed_criterion >2sigma(I)
_cod_data_source_file ic980862p_1.cif
_cod_data_source_block janzen1
_cod_depositor_comments
;
The following automatic conversions were performed:

'_refine_ls_weighting_scheme' value 'calc
w=1/[\s^2^(Fo^2^)+(0.0200P)^2^+0.0000P] where P=(Fo^2^+2Fc^2^)/3' was
changed to 'calc'. New tag '_refine_ls_weighting_details' was
created. The value of the new tag was set to
'w=1/[\s^2^(Fo^2^)+(0.0200P)^2^+0.0000P] where P=(Fo^2^+2Fc^2^)/3'.

Automatic conversion script
Id: cif_fix_values 3143 2015-03-26 13:38:13Z robertas 
;
_cod_database_code 4321937

loop_
_symmetry_equiv_pos_as_xyz
'x, y, z'
'-x+1/2, y+1/2, -z+1/2'
'-x, -y, -z'
'x-1/2, -y-1/2, z-1/2'

loop_
_atom_site_aniso_label
_atom_site_aniso_U_11
_atom_site_aniso_U_22
_atom_site_aniso_U_33
_atom_site_aniso_U_23
_atom_site_aniso_U_13
_atom_site_aniso_U_12
Pt1 0.04696(11) 0.04500(10) 0.04409(9) 0.00270(9) 0.00667(8) 0.00359(10)
Sn1 0.0503(2) 0.0643(2) 0.0581(2) -0.0012(2) 0.0090(2) -0.0063(2)
Se2 0.0845(5) 0.0789(4) 0.0647(3) 0.0037(3) 0.0257(3) -0.0188(4)
Sn2 0.0701(3) 0.0591(2) 0.0491(2) -0.0024(2) 0.0137(2) 0.0041(2)
Se1 0.0758(4) 0.0456(3) 0.0538(3) -0.0016(2) 0.0124(3) -0.0003(3)
C1 0.070(4) 0.075(4) 0.062(3) -0.010(3) 0.015(3) 0.003(3)
C2 0.065(4) 0.072(4) 0.062(3) 0.019(3) 0.001(3) 0.010(3)
N1 0.050(3) 0.044(2) 0.048(2) 0.001(2) 0.010(2) 0.005(2)
C3 0.055(3) 0.049(3) 0.056(3) 0.010(2) 0.014(2) 0.001(3)
C4 0.067(4) 0.049(3) 0.053(3) 0.009(2) 0.018(3) 0.007(3)
C5 0.065(3) 0.048(3) 0.040(2) -0.001(2) 0.009(2) 0.010(3)
C6 0.053(3) 0.055(3) 0.051(3) 0.003(2) 0.008(2) 0.007(3)
C7 0.054(3) 0.042(3) 0.043(2) 0.002(2) 0.008(2) 0.009(2)
N2 0.058(3) 0.045(2) 0.048(2) 0.005(2) 0.014(2) 0.002(2)
C8 0.049(3) 0.046(3) 0.048(3) 0.006(2) 0.011(2) 0.009(2)
C9 0.047(3) 0.053(3) 0.058(3) 0.007(2) 0.008(2) 0.006(3)
C10 0.057(3) 0.053(3) 0.055(3) 0.002(2) 0.018(3) 0.000(3)
C11 0.064(4) 0.055(3) 0.060(3) 0.017(3) 0.013(3) 0.003(3)
C12 0.057(3) 0.052(3) 0.063(3) 0.018(3) 0.010(3) 0.007(3)
C13 0.067(4) 0.061(3) 0.054(3) 0.015(3) 0.009(3) 0.015(3)
C17 0.057(3) 0.073(4) 0.067(3) 0.008(3) 0.022(3) -0.005(3)
C18 0.069(5) 0.100(6) 0.128(6) -0.010(5) 0.026(4) -0.020(4)
C19 0.080(5) 0.094(5) 0.134(6) -0.003(5) 0.062(5) 0.014(4)
C20 0.091(5) 0.155(8) 0.105(5) 0.049(5) 0.046(4) -0.007(6)
C21 0.138(7) 0.080(5) 0.113(5) -0.031(4) 0.054(5) -0.051(5)
C22 0.060(4) 0.165(8) 0.119(6) 0.055(6) 0.015(4) 0.019(5)
C23 0.096(5) 0.076(4) 0.075(4) 0.008(3) -0.007(4) 0.004(4)
C24 0.138(7) 0.104(6) 0.082(4) -0.016(4) 0.041(5) 0.034(5)

loop_
_atom_site_label
_atom_site_type_symbol
_atom_site_fract_x
_atom_site_fract_y
_atom_site_fract_z
_atom_site_U_iso_or_equiv
_atom_site_thermal_displace_type
_atom_site_occupancy
_atom_site_calc_flag
_atom_site_refinement_flags
_atom_site_disorder_group
Pt1 Pt -0.068897(14) 0.225229(15) 0.045648(10) 0.04605(6) Uani 1 d . .
Sn1 Sn -0.21217(3) 0.13716(3) 0.07294(2) 0.05820(10) Uani 1 d . .
Se2 Se -0.19786(5) 0.11820(5) 0.20843(3) 0.0747(2) Uani 1 d . .
Sn2 Sn -0.08744(3) 0.26473(3) 0.24966(2) 0.05954(11) Uani 1 d . .
Se1 Se -0.06488(4) 0.35737(4) 0.14272(3) 0.05894(15) Uani 1 d . .
C1 C -0.0736(4) 0.1252(4) -0.0380(3) 0.069(2) Uani 1 d . .
H1A H -0.0336(23) 0.0687(15) -0.0209(6) 0.104 Uiso 1 calc R .
H1B H -0.0520(27) 0.1580(10) -0.0758(10) 0.104 Uiso 1 calc R .
H1C H -0.1374(7) 0.1025(23) -0.0562(14) 0.104 Uiso 1 calc R .
C2 C -0.1663(4) 0.3093(5) -0.0257(3) 0.069(2) Uani 1 d . .
H2A H -0.1344(5) 0.3597(20) -0.0469(16) 0.103 Uiso 1 calc R .
H2B H -0.2085(18) 0.3411(25) -0.0009(5) 0.103 Uiso 1 calc R .
H2C H -0.2018(20) 0.2664(7) -0.0628(13) 0.103 Uiso 1 calc R .
N1 N 0.0448(3) 0.1422(3) 0.1120(2) 0.0480(10) Uani 1 d . .
C3 C 0.0366(4) 0.0649(4) 0.1544(2) 0.0535(12) Uani 1 d . .
H3 H -0.0237(4) 0.0450(4) 0.1569(2) 0.064 Uiso 1 calc R .
C4 C 0.1131(4) 0.0129(4) 0.1948(3) 0.0558(13) Uani 1 d . .
H4 H 0.1031(4) -0.0411(4) 0.2229(3) 0.067 Uiso 1 calc R .
C5 C 0.2034(4) 0.0404(4) 0.1939(2) 0.0518(13) Uani 1 d D .
C6 C 0.2109(4) 0.1213(4) 0.1507(2) 0.0537(13) Uani 1 d . .
H6 H 0.2708(4) 0.1437(4) 0.1489(2) 0.064 Uiso 1 calc R .
C7 C 0.1327(4) 0.1703(4) 0.1098(2) 0.0465(11) Uani 1 d . .
N2 N 0.0586(3) 0.2950(3) 0.0238(2) 0.0503(10) Uani 1 d . .
C8 C 0.1409(4) 0.2533(4) 0.0601(2) 0.0479(12) Uani 1 d . .
C9 C 0.2268(4) 0.2883(4) 0.0505(3) 0.0533(13) Uani 1 d . .
H9 H 0.2826(4) 0.2609(4) 0.0778(3) 0.064 Uiso 1 calc R .
C10 C 0.2313(4) 0.3634(4) 0.0010(3) 0.0541(13) Uani 1 d D .
C11 C 0.1458(4) 0.4050(4) -0.0342(3) 0.0601(14) Uani 1 d . .
H11 H 0.1446(4) 0.4576(4) -0.0664(3) 0.072 Uiso 1 calc R .
C12 C 0.0629(4) 0.3692(4) -0.0220(3) 0.0578(13) Uani 1 d . .
H12 H 0.0066(4) 0.3983(4) -0.0470(3) 0.069 Uiso 1 calc R .
C13 C 0.2913(4) -0.0133(4) 0.2373(3) 0.0614(14) Uani 1 d D .
C14 C 0.3150(9) 0.0297(10) 0.3128(5) 0.073(4) Uiso 0.50 d PD 1
H14A H 0.2638(29) 0.0169(60) 0.3351(18) 0.110 Uiso 0.50 calc PR 1
H14B H 0.3248(62) 0.1008(14) 0.3106(6) 0.110 Uiso 0.50 calc PR 1
H14C H 0.3715(36) -0.0015(49) 0.3404(15) 0.110 Uiso 0.50 calc PR 1
C15 C 0.3775(8) -0.0030(11) 0.2030(7) 0.083(5) Uiso 0.50 d PD 1
H15A H 0.3614(23) -0.0296(62) 0.1551(19) 0.124 Uiso 0.50 calc PR 1
H15B H 0.4301(21) -0.0396(56) 0.2314(28) 0.124 Uiso 0.50 calc PR 1
H15C H 0.3941(39) 0.0666(12) 0.2016(43) 0.124 Uiso 0.50 calc PR 1
C16 C 0.2738(10) -0.1281(8) 0.2422(8) 0.083(5) Uiso 0.50 d PD 1
H16A H 0.2532(63) -0.1555(15) 0.1946(8) 0.125 Uiso 0.50 calc PR 1
H16B H 0.2262(46) -0.1393(8) 0.2684(43) 0.125 Uiso 0.50 calc PR 1
H16C H 0.3314(18) -0.1605(12) 0.2667(43) 0.125 Uiso 0.50 calc PR 1
C14A C 0.3404(9) 0.0594(10) 0.2979(6) 0.077(4) Uiso 0.50 d PD 2
H14D H 0.3536(58) 0.1218(26) 0.2772(7) 0.115 Uiso 0.50 calc PR 2
H14E H 0.3984(32) 0.0300(31) 0.3245(30) 0.115 Uiso 0.50 calc PR 2
H14F H 0.2995(27) 0.0714(53) 0.3297(28) 0.115 Uiso 0.50 calc PR 2
C15A C 0.3564(8) -0.0388(11) 0.1877(7) 0.070(4) Uiso 0.50 d PD 2
H15D H 0.3734(46) 0.0218(13) 0.1666(34) 0.105 Uiso 0.50 calc PR 2
H15E H 0.3243(23) -0.0832(50) 0.1503(27) 0.105 Uiso 0.50 calc PR 2
H15F H 0.4125(28) -0.0710(55) 0.2150(11) 0.105 Uiso 0.50 calc PR 2
C16A C 0.2654(11) -0.1112(9) 0.2681(8) 0.083(4) Uiso 0.50 d PD 2
H16D H 0.3219(11) -0.1474(32) 0.2900(43) 0.124 Uiso 0.50 calc PR 2
H16E H 0.2274(55) -0.1511(32) 0.2303(12) 0.124 Uiso 0.50 calc PR 2
H16F H 0.2304(57) -0.0973(10) 0.3036(37) 0.124 Uiso 0.50 calc PR 2
C17 C 0.3265(4) 0.4007(4) -0.0094(3) 0.0647(15) Uani 1 d D .
C18 C 0.3687(5) 0.4750(5) 0.0515(4) 0.098(2) Uani 1 d D .
H18A H 0.4296(17) 0.4968(31) 0.0467(17) 0.148 Uiso 1 calc R .
H18B H 0.3750(35) 0.4424(13) 0.0972(4) 0.148 Uiso 1 calc R .
H18C H 0.3276(19) 0.5320(19) 0.0486(18) 0.148 Uiso 1 calc R .
C19 C 0.3943(5) 0.3130(5) -0.0071(4) 0.097(2) Uani 1 d D .
H19A H 0.4080(30) 0.2832(26) 0.0399(9) 0.145 Uiso 1 calc R .
H19B H 0.4518(15) 0.3369(8) -0.0175(28) 0.145 Uiso 1 calc R .
H19C H 0.3658(15) 0.2638(19) -0.0423(20) 0.145 Uiso 1 calc R .
C20 C 0.3139(5) 0.4547(6) -0.0820(3) 0.113(3) Uani 1 d D .
H20A H 0.3748(5) 0.4693(42) -0.0906(16) 0.170 Uiso 1 calc R .
H20B H 0.2799(38) 0.5163(23) -0.0811(12) 0.170 Uiso 1 calc R .
H20C H 0.2792(38) 0.4124(20) -0.1198(5) 0.170 Uiso 1 calc R .
C21 C -0.2252(6) -0.0192(5) 0.0407(4) 0.106(3) Uani 1 d . .
H21A H -0.1735(21) -0.0567(9) 0.0693(21) 0.160 Uiso 1 calc R .
H21B H -0.2244(41) -0.0246(6) -0.0092(9) 0.160 Uiso 1 calc R .
H21C H -0.2837(19) -0.0457(12) 0.0477(28) 0.160 Uiso 1 calc R .
C22 C -0.3484(5) 0.2029(7) 0.0321(4) 0.116(3) Uani 1 d . .
H22A H -0.3490(14) 0.2697(18) 0.0508(26) 0.174 Uiso 1 calc R .
H22B H -0.3955(7) 0.1630(26) 0.0466(28) 0.174 Uiso 1 calc R .
H22C H -0.3617(19) 0.2055(43) -0.0195(4) 0.174 Uiso 1 calc R .
C23 C 0.0376(5) 0.2010(5) 0.3175(3) 0.087(2) Uani 1 d . .
H23A H 0.0865(12) 0.1980(34) 0.2916(10) 0.131 Uiso 1 calc R .
H23B H 0.0241(10) 0.1345(15) 0.3316(22) 0.131 Uiso 1 calc R .
H23C H 0.0582(21) 0.2421(21) 0.3595(13) 0.131 Uiso 1 calc R .
C24 C -0.1456(6) 0.3669(6) 0.3143(3) 0.106(3) Uani 1 d . .
H24A H -0.1748(34) 0.3295(6) 0.3461(21) 0.158 Uiso 1 calc R .
H24B H -0.1919(29) 0.4087(29) 0.2837(4) 0.158 Uiso 1 calc R .
H24C H -0.0960(9) 0.4081(28) 0.3420(23) 0.158 Uiso 1 calc R .
O1 O 0.4373(6) 0.2681(8) 0.1975(5) 0.084(3) Uiso 0.50 d PG 3
C25 C 0.5179(6) 0.2769(6) 0.2240(4) 0.075(3) Uiso 0.50 d PG 3
C26 C 0.5871(8) 0.3385(12) 0.1897(7) 0.117(6) Uiso 0.50 d PG 3
H26A H 0.6461(8) 0.3470(15) 0.2244(10) 0.176 Uiso 0.50 d PG 3
H26B H 0.5601(12) 0.4031(12) 0.1751(10) 0.176 Uiso 0.50 d PG 3
H26C H 0.5976(11) 0.3032(18) 0.1486(8) 0.176 Uiso 0.50 d PG 3
C27 C 0.5646(9) 0.2467(12) 0.3018(5) 0.133(7) Uiso 0.50 d PG 3
H27A H 0.6113(10) 0.2958(15) 0.3227(6) 0.199 Uiso 0.50 d PG 3
H27B H 0.5942(11) 0.1823(13) 0.3020(9) 0.199 Uiso 0.50 d PG 3
H27C H 0.5175(12) 0.2432(17) 0.3292(5) 0.199 Uiso 0.50 d PG 3
O1A O 0.5763(13) 0.3570(14) 0.2244(10) 0.220(7) Uiso 0.50 d PG 4
C25A C 0.5387(10) 0.2800(14) 0.2367(7) 0.220(7) Uiso 0.50 d PG 4
C26A C 0.5647(18) 0.1767(15) 0.2719(13) 0.220(7) Uiso 0.50 d PG 4
H26D H 0.5154(24) 0.1545(20) 0.2936(15) 0.330 Uiso 0.50 d PG 4
H26E H 0.6228(22) 0.1820(21) 0.3080(16) 0.330 Uiso 0.50 d PG 4
H26F H 0.5723(23) 0.1292(13) 0.2359(18) 0.330 Uiso 0.50 d PG 4
C27A C 0.4421(14) 0.2501(21) 0.1915(17) 0.220(7) Uiso 0.50 d PG 4
H27D H 0.4022(13) 0.2307(26) 0.2226(24) 0.330 Uiso 0.50 d PG 4
H27E H 0.4488(24) 0.1947(22) 0.1610(15) 0.330 Uiso 0.50 d PG 4
H27F H 0.4143(16) 0.3061(25) 0.1624(20) 0.330 Uiso 0.50 d PG 4

loop_
_atom_type_symbol
_atom_type_description
_atom_type_scat_dispersion_real
_atom_type_scat_dispersion_imag
_atom_type_scat_source
C C 0.0033 0.0016 'International Tables Vol C Tables 4.2.6.8 and 6.1.1.4'
H H 0.0000 0.0000 'International Tables Vol C Tables 4.2.6.8 and 6.1.1.4'
N N 0.0061 0.0033 'International Tables Vol C Tables 4.2.6.8 and 6.1.1.4'
O O 0.0106 0.0060 'International Tables Vol C Tables 4.2.6.8 and 6.1.1.4'
Se Se -0.0929 2.2259 'International Tables Vol C Tables 4.2.6.8 and 6.1.1.4'
Sn Sn -0.6537 1.4246 'International Tables Vol C Tables 4.2.6.8 and 6.1.1.4'
Pt Pt -1.7033 8.3905 'International Tables Vol C Tables 4.2.6.8 and 6.1.1.4'

loop_
_geom_angle_atom_site_label_1
_geom_angle_atom_site_label_2
_geom_angle_atom_site_label_3
_geom_angle
_geom_angle_site_symmetry_1
_geom_angle_site_symmetry_3
_geom_angle_publ_flag
C2 Pt1 C1 86.9(2) . . ?
C2 Pt1 N1 172.8(2) . . ?
C1 Pt1 N1 90.3(2) . . ?
C2 Pt1 N2 97.2(2) . . ?
C1 Pt1 N2 89.9(2) . . ?
N1 Pt1 N2 76.18(15) . . ?
C2 Pt1 Se1 90.1(2) . . ?
C1 Pt1 Se1 176.3(2) . . ?
N1 Pt1 Se1 92.51(10) . . ?
N2 Pt1 Se1 88.48(10) . . ?
C2 Pt1 Sn1 85.2(2) . . ?
C1 Pt1 Sn1 89.1(2) . . ?
N1 Pt1 Sn1 101.37(11) . . ?
N2 Pt1 Sn1 177.37(10) . . ?
Se1 Pt1 Sn1 92.61(2) . . ?
C22 Sn1 C21 106.1(3) . . ?
C22 Sn1 Pt1 118.0(2) . . ?
C21 Sn1 Pt1 113.8(2) . . ?
C22 Sn1 Se2 104.8(2) . . ?
C21 Sn1 Se2 100.0(2) . . ?
Pt1 Sn1 Se2 112.23(2) . . ?
Sn2 Se2 Sn1 97.58(2) . . ?
C24 Sn2 C23 107.3(3) . . ?
C24 Sn2 Se1 108.0(2) . . ?
C23 Sn2 Se1 115.8(2) . . ?
C24 Sn2 Se2 111.1(2) . . ?
C23 Sn2 Se2 105.6(2) . . ?
Se1 Sn2 Se2 109.00(2) . . ?
Sn2 Se1 Pt1 105.91(2) . . ?
C3 N1 C7 117.3(4) . . ?
C3 N1 Pt1 126.2(4) . . ?
C7 N1 Pt1 116.6(3) . . ?
N1 C3 C4 123.3(5) . . ?
C5 C4 C3 120.6(5) . . ?
C4 C5 C6 115.5(5) . . ?
C4 C5 C13 123.5(5) . . ?
C6 C5 C13 121.0(5) . . ?
C5 C6 C7 122.4(5) . . ?
N1 C7 C6 121.0(5) . . ?
N1 C7 C8 116.8(4) . . ?
C6 C7 C8 122.2(5) . . ?
C12 N2 C8 117.8(5) . . ?
C12 N2 Pt1 127.7(4) . . ?
C8 N2 Pt1 114.5(3) . . ?
N2 C8 C9 120.7(4) . . ?
N2 C8 C7 116.0(4) . . ?
C9 C8 C7 123.3(5) . . ?
C8 C9 C10 121.5(5) . . ?
C11 C10 C9 115.9(5) . . ?
C11 C10 C17 123.2(5) . . ?
C9 C10 C17 120.8(5) . . ?
C12 C11 C10 120.5(5) . . ?
N2 C12 C11 123.5(5) . . ?
C14 C13 C5 108.2(6) . . ?
C16A C13 C5 111.0(7) . . ?
C16A C13 C15A 107.5(9) . . ?
C5 C13 C15A 109.3(6) . . ?
C16A C13 C14A 111.0(8) . . ?
C5 C13 C14A 107.0(6) . . ?
C15A C13 C14A 111.1(9) . . ?
C14 C13 C15 110.2(8) . . ?
C5 C13 C15 112.8(6) . . ?
C14 C13 C16 108.4(8) . . ?
C5 C13 C16 111.4(7) . . ?
C15 C13 C16 105.8(8) . . ?
C19 C17 C10 110.5(5) . . ?
C19 C17 C20 108.7(5) . . ?
C10 C17 C20 110.6(5) . . ?
C19 C17 C18 109.3(5) . . ?
C10 C17 C18 108.7(5) . . ?
C20 C17 C18 108.9(5) . . ?
O1 C25 C27 124.2 . . ?
O1 C25 C26 123.6 . . ?
C27 C25 C26 111.3 . . ?
O1A C25A C27A 120.8 . . ?
O1A C25A C26A 139.9 . . ?
C27A C25A C26A 96.6 . . ?

loop_
_geom_bond_atom_site_label_1
_geom_bond_atom_site_label_2
_geom_bond_distance
_geom_bond_site_symmetry_2
_geom_bond_publ_flag
Pt1 C2 2.052(5) . ?
Pt1 C1 2.072(5) . ?
Pt1 N1 2.140(4) . ?
Pt1 N2 2.204(4) . ?
Pt1 Se1 2.5493(6) . ?
Pt1 Sn1 2.5548(5) . ?
Sn1 C22 2.140(7) . ?
Sn1 C21 2.167(6) . ?
Sn1 Se2 2.5645(7) . ?
Se2 Sn2 2.5322(8) . ?
Sn2 C24 2.144(6) . ?
Sn2 C23 2.144(6) . ?
Sn2 Se1 2.4779(7) . ?
N1 C3 1.334(6) . ?
N1 C7 1.344(6) . ?
C3 C4 1.382(7) . ?
C4 C5 1.370(7) . ?
C5 C6 1.379(7) . ?
C5 C13 1.528(7) . ?
C6 C7 1.383(6) . ?
C7 C8 1.481(6) . ?
N2 C12 1.333(6) . ?
N2 C8 1.354(6) . ?
C8 C9 1.388(7) . ?
C9 C10 1.390(7) . ?
C10 C11 1.383(7) . ?
C10 C17 1.530(7) . ?
C11 C12 1.369(7) . ?
C13 C14 1.516(10) . ?
C13 C16A 1.516(12) . ?
C13 C15A 1.532(11) . ?
C13 C14A 1.549(11) . ?
C13 C15 1.554(11) . ?
C13 C16 1.556(11) . ?
C17 C19 1.523(8) . ?
C17 C20 1.538(7) . ?
C17 C18 1.540(8) . ?
O1 C25 1.17 . ?
C25 C27 1.54 . ?
C25 C26 1.56 . ?
O1A C25A 1.21 . ?
C25A C27A 1.52 . ?
C25A C26A 1.54 . ?

loop_
_geom_torsion_atom_site_label_1
_geom_torsion_atom_site_label_2
_geom_torsion_atom_site_label_3
_geom_torsion_atom_site_label_4
_geom_torsion
_geom_torsion_site_symmetry_1
_geom_torsion_site_symmetry_2
_geom_torsion_site_symmetry_3
_geom_torsion_site_symmetry_4
_geom_torsion_publ_flag
C2 Pt1 Sn1 C22 -11.6(3) . . . . ?
C1 Pt1 Sn1 C22 -98.5(3) . . . . ?
N1 Pt1 Sn1 C22 171.4(3) . . . . ?
N2 Pt1 Sn1 C22 -167.3(22) . . . . ?
Se1 Pt1 Sn1 C22 78.3(3) . . . . ?
C2 Pt1 Sn1 C21 113.8(3) . . . . ?
C1 Pt1 Sn1 C21 26.9(3) . . . . ?
N1 Pt1 Sn1 C21 -63.3(3) . . . . ?
N2 Pt1 Sn1 C21 -41.9(22) . . . . ?
Se1 Pt1 Sn1 C21 -156.4(2) . . . . ?
C2 Pt1 Sn1 Se2 -133.5(2) . . . . ?
C1 Pt1 Sn1 Se2 139.5(2) . . . . ?
N1 Pt1 Sn1 Se2 49.41(11) . . . . ?
N2 Pt1 Sn1 Se2 70.7(21) . . . . ?
Se1 Pt1 Sn1 Se2 -43.68(3) . . . . ?
C22 Sn1 Se2 Sn2 -103.9(3) . . . . ?
C21 Sn1 Se2 Sn2 146.3(2) . . . . ?
Pt1 Sn1 Se2 Sn2 25.33(3) . . . . ?
Sn1 Se2 Sn2 C24 124.6(2) . . . . ?
Sn1 Se2 Sn2 C23 -119.4(2) . . . . ?
Sn1 Se2 Sn2 Se1 5.73(3) . . . . ?
C24 Sn2 Se1 Pt1 -155.1(2) . . . . ?
C23 Sn2 Se1 Pt1 84.5(2) . . . . ?
Se2 Sn2 Se1 Pt1 -34.37(3) . . . . ?
C2 Pt1 Se1 Sn2 129.7(2) . . . . ?
C1 Pt1 Se1 Sn2 162.9(27) . . . . ?
N1 Pt1 Se1 Sn2 -57.04(11) . . . . ?
N2 Pt1 Se1 Sn2 -133.13(10) . . . . ?
Sn1 Pt1 Se1 Sn2 44.47(2) . . . . ?
C2 Pt1 N1 C3 -155.4(15) . . . . ?
C1 Pt1 N1 C3 -88.6(4) . . . . ?
N2 Pt1 N1 C3 -178.5(4) . . . . ?
Se1 Pt1 N1 C3 93.7(4) . . . . ?
Sn1 Pt1 N1 C3 0.5(4) . . . . ?
C2 Pt1 N1 C7 23.8(17) . . . . ?
C1 Pt1 N1 C7 90.6(4) . . . . ?
N2 Pt1 N1 C7 0.7(3) . . . . ?
Se1 Pt1 N1 C7 -87.1(3) . . . . ?
Sn1 Pt1 N1 C7 179.7(3) . . . . ?
C7 N1 C3 C4 -0.7(7) . . . . ?
Pt1 N1 C3 C4 178.5(4) . . . . ?
N1 C3 C4 C5 1.1(8) . . . . ?
C3 C4 C5 C6 -0.1(7) . . . . ?
C3 C4 C5 C13 179.9(4) . . . . ?
C4 C5 C6 C7 -1.2(7) . . . . ?
C13 C5 C6 C7 178.8(4) . . . . ?
C3 N1 C7 C6 -0.7(7) . . . . ?
Pt1 N1 C7 C6 -179.9(3) . . . . ?
C3 N1 C7 C8 177.4(4) . . . . ?
Pt1 N1 C7 C8 -1.8(5) . . . . ?
C5 C6 C7 N1 1.7(7) . . . . ?
C5 C6 C7 C8 -176.3(4) . . . . ?
C2 Pt1 N2 C12 0.8(5) . . . . ?
C1 Pt1 N2 C12 87.6(4) . . . . ?
N1 Pt1 N2 C12 177.9(4) . . . . ?
Se1 Pt1 N2 C12 -89.1(4) . . . . ?
Sn1 Pt1 N2 C12 156.4(19) . . . . ?
C2 Pt1 N2 C8 -176.6(3) . . . . ?
C1 Pt1 N2 C8 -89.8(4) . . . . ?
N1 Pt1 N2 C8 0.6(3) . . . . ?
Se1 Pt1 N2 C8 93.5(3) . . . . ?
Sn1 Pt1 N2 C8 -21.0(24) . . . . ?
C12 N2 C8 C9 1.0(7) . . . . ?
Pt1 N2 C8 C9 178.7(4) . . . . ?
C12 N2 C8 C7 -179.3(4) . . . . ?
Pt1 N2 C8 C7 -1.7(5) . . . . ?
N1 C7 C8 N2 2.4(6) . . . . ?
C6 C7 C8 N2 -179.6(4) . . . . ?
N1 C7 C8 C9 -178.0(5) . . . . ?
C6 C7 C8 C9 0.1(7) . . . . ?
N2 C8 C9 C10 -3.2(8) . . . . ?
C7 C8 C9 C10 177.1(4) . . . . ?
C8 C9 C10 C11 4.0(7) . . . . ?
C8 C9 C10 C17 -179.6(5) . . . . ?
C9 C10 C11 C12 -2.8(8) . . . . ?
C17 C10 C11 C12 -179.1(5) . . . . ?
C8 N2 C12 C11 0.2(8) . . . . ?
Pt1 N2 C12 C11 -177.1(4) . . . . ?
C10 C11 C12 N2 0.8(9) . . . . ?
C4 C5 C13 C14 -84.0(8) . . . . ?
C6 C5 C13 C14 96.0(7) . . . . ?
C4 C5 C13 C16A 11.6(9) . . . . ?
C6 C5 C13 C16A -168.4(7) . . . . ?
C4 C5 C13 C15A 130.0(8) . . . . ?
C6 C5 C13 C15A -50.0(8) . . . . ?
C4 C5 C13 C14A -109.7(8) . . . . ?
C6 C5 C13 C14A 70.3(8) . . . . ?
C4 C5 C13 C15 153.9(7) . . . . ?
C6 C5 C13 C15 -26.1(8) . . . . ?
C4 C5 C13 C16 35.0(9) . . . . ?
C6 C5 C13 C16 -145.0(7) . . . . ?
C11 C10 C17 C19 -143.7(5) . . . . ?
C9 C10 C17 C19 40.1(7) . . . . ?
C11 C10 C17 C20 -23.2(8) . . . . ?
C9 C10 C17 C20 160.6(5) . . . . ?
C11 C10 C17 C18 96.3(6) . . . . ?
C9 C10 C17 C18 -79.9(6) . . . . ?
